data_4518726
loop_
_publ_author_name
'Heins, Spencer P.'
'Schneider, Patrick E.'
'Speelman, Amy L.'
'Hammes-Schiffer, Sharon'
'Appel, Aaron M.'

_publ_section_title
;
 Electrocatalytic Oxidation of Alcohol with Cobalt Triphosphine Complexes
;
_journal_name_full 'ACS Catalysis'
_journal_page_first 6384
_journal_page_last 6389
_journal_paper_doi 10.1021/acscatal.1c00781
_journal_year 2021
_chemical_formula_moiety 'C38 H39 Co N2 P3, B F4'
_chemical_formula_sum 'C38 H39 B Co F4 N2 P3'
_chemical_formula_weight 762.36
_chemical_name_systematic (bis(acetonitrile))cobalt(bis(diphenylphosphinoethane)phenylphosphine)tetrafluoroborate
_space_group_crystal_system monoclinic
_space_group_IT_number 14
_space_group_name_Hall '-P 2ybc'
_space_group_name_H-M_alt 'P 1 21/c 1'
_atom_sites_solution_hydrogens geom
_atom_sites_solution_primary dual
_audit_creation_date 2020-03-30
_audit_creation_method
;
Olex2 1.3
(compiled 2020.02.04 svn.rd84adfe8 for OlexSys, GUI svn.r6032)
;
_cell_angle_alpha 90
_cell_angle_beta 95.165(4)
_cell_angle_gamma 90
_cell_formula_units_Z 4
_cell_length_a 10.8813(12)
_cell_length_b 21.400(2)
_cell_length_c 15.7081(16)
_cell_measurement_reflns_used 9880
_cell_measurement_temperature 100.0
_cell_measurement_theta_max 28.67
_cell_measurement_theta_min 2.39
_cell_volume 3642.9(6)
_computing_molecular_graphics 'Olex2 1.3 (Dolomanov et al., 2009)'
_computing_publication_material 'Olex2 1.3 (Dolomanov et al., 2009)'
_computing_structure_refinement 'SHELXL 2018/3 (Sheldrick, 2015)'
_computing_structure_solution 'SHELXT 2014/5 (Sheldrick, 2014)'
_diffrn_ambient_temperature 100.0
_diffrn_detector 'Bruker APEX2 area detector'
_diffrn_detector_area_resol_mean 7.9
_diffrn_detector_type 'CCD area detector'
_diffrn_measured_fraction_theta_full 0.999
_diffrn_measured_fraction_theta_max 0.999
_diffrn_measurement_device 'three-circle diffractometer'
_diffrn_measurement_device_type 'Bruker SMART APEX2 area detector'
_diffrn_measurement_method '\w and \f scans'
_diffrn_radiation_monochromator 'mirror optics'
_diffrn_radiation_probe x-ray
_diffrn_radiation_type MoK\a
_diffrn_radiation_wavelength 0.71073
_diffrn_reflns_av_R_equivalents 0.0605
_diffrn_reflns_av_unetI/netI 0.0231
_diffrn_reflns_Laue_measured_fraction_full 0.999
_diffrn_reflns_Laue_measured_fraction_max 0.999
_diffrn_reflns_limit_h_max 14
_diffrn_reflns_limit_h_min -14
_diffrn_reflns_limit_k_max 28
_diffrn_reflns_limit_k_min -28
_diffrn_reflns_limit_l_max 21
_diffrn_reflns_limit_l_min -21
_diffrn_reflns_number 134886
_diffrn_reflns_point_group_measured_fraction_full 0.999
_diffrn_reflns_point_group_measured_fraction_max 0.999
_diffrn_reflns_theta_full 25.242
_diffrn_reflns_theta_max 28.701
_diffrn_reflns_theta_min 1.612
_diffrn_source 'microfocus sealed X-ray tube'
_diffrn_source_type 'Incoatec I\ms'
_exptl_absorpt_coefficient_mu 0.654
_exptl_absorpt_correction_T_max 0.7458
_exptl_absorpt_correction_T_min 0.6309
_exptl_absorpt_correction_type multi-scan
_exptl_absorpt_process_details
'SADABS 2016/2: Krause, L., Herbst-Irmer, R., Sheldrick G.M. & Stalke D., J. Appl. Cryst. 48 (2015) 3-10'
_exptl_crystal_colour 'dark red'
_exptl_crystal_colour_modifier dark
_exptl_crystal_colour_primary red
_exptl_crystal_density_diffrn 1.390
_exptl_crystal_description block
_exptl_crystal_F_000 1576
_exptl_crystal_recrystallization_method
'Cyrstallized by diffsion of diethylether vapor into acetonitrile at room temperature'
_exptl_crystal_size_max 0.2
_exptl_crystal_size_mid 0.05
_exptl_crystal_size_min 0.05
_refine_diff_density_max 0.576
_refine_diff_density_min -0.531
_refine_diff_density_rms 0.084
_refine_ls_extinction_method none
_refine_ls_goodness_of_fit_ref 1.268
_refine_ls_hydrogen_treatment constr
_refine_ls_matrix_type full
_refine_ls_number_parameters 460
_refine_ls_number_reflns 9406
_refine_ls_number_restraints 0
_refine_ls_restrained_S_all 1.268
_refine_ls_R_factor_all 0.0606
_refine_ls_R_factor_gt 0.0498
_refine_ls_shift/su_max 0.001
_refine_ls_shift/su_mean 0.000
_refine_ls_structure_factor_coef Fsqd
_refine_ls_weighting_details 'w=1/[\s^2^(Fo^2^)+9.5098P] where P=(Fo^2^+2Fc^2^)/3'
_refine_ls_weighting_scheme calc
_refine_ls_wR_factor_gt 0.1143
_refine_ls_wR_factor_ref 0.1212
_reflns_Friedel_coverage 0.000
_reflns_number_gt 8280
_reflns_number_total 9406
_reflns_threshold_expression 'I > 2\s(I)'
_cod_data_source_file cs1c00781_si_002.cif
_cod_data_source_block sph_i_2_integrated_a
_cod_original_cell_volume 3643.0(6)
_cod_database_code 4518726
_shelx_shelxl_version_number 2018/3
_shelx_space_group_comment
;
The symmetry employed for this shelxl refinement is uniquely defined
by the following loop, which should always be used as a source of
symmetry information in preference to the above space-group names.
They are only intended as comments.
;
_shelx_estimated_absorpt_t_max 0.968
_shelx_estimated_absorpt_t_min 0.880
_olex2_refinement_description
;
1. Fixed Uiso
 At 1.2 times of:
  All C(H) groups, All C(H,H) groups
 At 1.5 times of:
  All C(H,H,H) groups
2. Uiso/Uaniso restraints and constraints
Uanis(B1) = Uanis(B1A)
Uanis(F1) = Uanis(F1A)
Uanis(F2) = Uanis(F2A)
Uanis(F3) = Uanis(F3A)
Uanis(F4) = Uanis(F4A)
3. Others
 Sof(B1A)=Sof(F1A)=Sof(F2A)=Sof(F3A)=Sof(F4A)=1-FVAR(1)
 Sof(B1)=Sof(F1)=Sof(F2)=Sof(F3)=Sof(F4)=FVAR(1)
4.a Secondary CH2 refined with riding coordinates:
 C1(H1A,H1B), C2(H2A,H2B), C3(H3A,H3B), C4(H4A,H4B)
4.b Aromatic/amide H refined with riding coordinates:
 C6(H6), C7(H7), C8(H8), C9(H9), C18(H18), C10(H10), C19(H19), C12(H12),
 C13(H13), C16(H16), C14(H14), C15(H15), C20(H20), C21(H21), C22(H22), C24(H24),
  C25(H25), C26(H26), C27(H27), C28(H28), C30(H30), C31(H31), C32(H32),
 C33(H33), C34(H34)
4.c Idealised Me refined as rotating group:
 C36(H36A,H36B,H36C), C38(H38A,H38B,H38C)
;
_olex2_submission_original_sample_id SPH_i_2
_olex2_submission_special_instructions 'No special instructions were received'

loop_
_space_group_symop_operation_xyz
'x, y, z'
'-x, y+1/2, -z+1/2'
'-x, -y, -z'
'x, -y-1/2, z-1/2'

loop_
_atom_site_label
_atom_site_type_symbol
_atom_site_fract_x
_atom_site_fract_y
_atom_site_fract_z
_atom_site_U_iso_or_equiv
_atom_site_adp_type
_atom_site_occupancy
_atom_site_site_symmetry_order
_atom_site_calc_flag
_atom_site_refinement_flags_posn
_atom_site_refinement_flags_adp
_atom_site_refinement_flags_occupancy
_atom_site_disorder_assembly
_atom_site_disorder_group
Co1 Co 0.44469(3) 0.36768(2) 0.71855(2) 0.01637(9) Uani 1 1 d . . . . .
P1 P 0.57676(6) 0.33263(3) 0.63330(4) 0.01785(14) Uani 1 1 d . . . . .
N1 N 0.3145(2) 0.42182(12) 0.65882(15) 0.0233(5) Uani 1 1 d . . . . .
C1 C 0.3950(3) 0.26465(13) 0.86687(16) 0.0192(5) Uani 1 1 d . . . . .
H1A H 0.472995 0.241249 0.863903 0.023 Uiso 1 1 calc R U . . .
H1B H 0.363244 0.256417 0.922911 0.023 Uiso 1 1 calc R U . . .
P2 P 0.35334(6) 0.27998(3) 0.69689(4) 0.01673(13) Uani 1 1 d . . . . .
N2 N 0.5487(2) 0.43695(11) 0.75314(15) 0.0218(5) Uani 1 1 d . . . . .
C2 C 0.3001(3) 0.24532(13) 0.79391(17) 0.0199(5) Uani 1 1 d . . . . .
H2A H 0.217194 0.261299 0.803855 0.024 Uiso 1 1 calc R U . . .
H2B H 0.295958 0.199241 0.788887 0.024 Uiso 1 1 calc R U . . .
C3 C 0.4622(3) 0.22032(13) 0.66442(17) 0.0199(5) Uani 1 1 d . . . . .
H3A H 0.513535 0.204601 0.715174 0.024 Uiso 1 1 calc R U . . .
H3B H 0.416268 0.184654 0.636952 0.024 Uiso 1 1 calc R U . . .
P3 P 0.42030(6) 0.34929(3) 0.85232(4) 0.01615(13) Uani 1 1 d . . . . .
C4 C 0.5441(3) 0.25010(13) 0.60170(17) 0.0216(5) Uani 1 1 d . . . . .
H4A H 0.502069 0.248660 0.543170 0.026 Uiso 1 1 calc R U . . .
H4B H 0.622496 0.226571 0.601888 0.026 Uiso 1 1 calc R U . . .
C5 C 0.7361(3) 0.33251(14) 0.68200(17) 0.0216(5) Uani 1 1 d . . . . .
C6 C 0.7836(3) 0.28111(16) 0.72834(18) 0.0262(6) Uani 1 1 d . . . . .
H6 H 0.737893 0.243253 0.727630 0.031 Uiso 1 1 calc R U . . .
C7 C 0.8981(3) 0.28501(18) 0.77585(19) 0.0316(7) Uani 1 1 d . . . . .
H7 H 0.930438 0.249816 0.807223 0.038 Uiso 1 1 calc R U . . .
C8 C 0.9644(3) 0.34008(18) 0.7772(2) 0.0353(8) Uani 1 1 d . . . . .
H8 H 1.041176 0.342968 0.810876 0.042 Uiso 1 1 calc R U . . .
C9 C 0.9201(3) 0.39089(18) 0.7300(2) 0.0352(8) Uani 1 1 d . . . . .
H9 H 0.967196 0.428269 0.730004 0.042 Uiso 1 1 calc R U . . .
C18 C 0.2255(3) 0.43375(13) 0.86216(18) 0.0208(5) Uani 1 1 d . . . . .
H18 H 0.253486 0.451591 0.812007 0.025 Uiso 1 1 calc R U . . .
C10 C 0.8059(3) 0.38722(15) 0.6823(2) 0.0276(6) Uani 1 1 d . . . . .
H10 H 0.775471 0.422229 0.649703 0.033 Uiso 1 1 calc R U . . .
C19 C 0.1227(3) 0.45860(14) 0.8965(2) 0.0263(6) Uani 1 1 d . . . . .
H19 H 0.080829 0.493398 0.869912 0.032 Uiso 1 1 calc R U . . .
C11 C 0.5953(3) 0.36598(14) 0.52709(17) 0.0229(5) Uani 1 1 d . . . . .
C12 C 0.6847(3) 0.34275(16) 0.47671(19) 0.0293(6) Uani 1 1 d . . . . .
H12 H 0.741096 0.311730 0.499174 0.035 Uiso 1 1 calc R U . . .
C13 C 0.6916(3) 0.36470(17) 0.3942(2) 0.0343(7) Uani 1 1 d . . . . .
H13 H 0.752587 0.348680 0.360460 0.041 Uiso 1 1 calc R U . . .
C16 C 0.5141(3) 0.41156(17) 0.4932(2) 0.0345(7) Uani 1 1 d . . . . .
H16 H 0.453389 0.428052 0.526780 0.041 Uiso 1 1 calc R U . . .
C17 C 0.2877(2) 0.38269(12) 0.90101(17) 0.0175(5) Uani 1 1 d . . . . .
C14 C 0.6101(4) 0.40967(18) 0.3609(2) 0.0402(8) Uani 1 1 d . . . . .
H14 H 0.615007 0.424492 0.304295 0.048 Uiso 1 1 calc R U . . .
C15 C 0.5213(4) 0.4332(2) 0.4099(2) 0.0463(10) Uani 1 1 d . . . . .
H15 H 0.465237 0.464192 0.386928 0.056 Uiso 1 1 calc R U . . .
C20 C 0.0812(3) 0.43270(14) 0.9695(2) 0.0286(6) Uani 1 1 d . . . . .
H20 H 0.009710 0.449140 0.991938 0.034 Uiso 1 1 calc R U . . .
C21 C 0.1437(3) 0.38275(14) 1.0100(2) 0.0296(7) Uani 1 1 d . . . . .
H21 H 0.116345 0.365658 1.060820 0.035 Uiso 1 1 calc R U . . .
C22 C 0.2460(3) 0.35808(14) 0.97573(18) 0.0248(6) Uani 1 1 d . . . . .
H22 H 0.288549 0.323895 1.003402 0.030 Uiso 1 1 calc R U . . .
C23 C 0.5503(3) 0.36731(13) 0.93127(17) 0.0196(5) Uani 1 1 d . . . . .
C24 C 0.5403(3) 0.40547(15) 1.00191(19) 0.0259(6) Uani 1 1 d . . . . .
H24 H 0.463249 0.424064 1.010966 0.031 Uiso 1 1 calc R U . . .
C25 C 0.6434(3) 0.41650(17) 1.0597(2) 0.0338(7) Uani 1 1 d . . . . .
H25 H 0.635926 0.442287 1.108155 0.041 Uiso 1 1 calc R U . . .
C26 C 0.7561(3) 0.39011(17) 1.0466(2) 0.0341(7) Uani 1 1 d . . . . .
H26 H 0.825541 0.397130 1.086522 0.041 Uiso 1 1 calc R U . . .
C27 C 0.7674(3) 0.35348(16) 0.9753(2) 0.0300(7) Uani 1 1 d . . . . .
H27 H 0.845125 0.336002 0.965498 0.036 Uiso 1 1 calc R U . . .
C28 C 0.6649(3) 0.34219(14) 0.91775(18) 0.0236(6) Uani 1 1 d . . . . .
H28 H 0.673217 0.317059 0.868750 0.028 Uiso 1 1 calc R U . . .
C29 C 0.2216(3) 0.27852(13) 0.61642(17) 0.0206(5) Uani 1 1 d . . . . .
C30 C 0.2323(3) 0.30932(15) 0.53893(18) 0.0242(6) Uani 1 1 d . . . . .
H30 H 0.308814 0.327573 0.527812 0.029 Uiso 1 1 calc R U . . .
C31 C 0.1318(3) 0.31341(17) 0.47814(19) 0.0302(7) Uani 1 1 d . . . . .
H31 H 0.140027 0.333738 0.425189 0.036 Uiso 1 1 calc R U . . .
C32 C 0.0195(3) 0.28775(18) 0.4949(2) 0.0331(7) Uani 1 1 d . . . . .
H32 H -0.049522 0.291052 0.453557 0.040 Uiso 1 1 calc R U . . .
C33 C 0.0075(3) 0.25737(17) 0.5714(2) 0.0313(7) Uani 1 1 d . . . . .
H33 H -0.069903 0.240155 0.582689 0.038 Uiso 1 1 calc R U . . .
C34 C 0.1092(3) 0.25196(15) 0.63237(19) 0.0248(6) Uani 1 1 d . . . . .
H34 H 0.101391 0.230248 0.684364 0.030 Uiso 1 1 calc R U . . .
C35 C 0.6158(3) 0.47302(15) 0.7829(2) 0.0298(7) Uani 1 1 d . . . . .
C36 C 0.7060(4) 0.5178(2) 0.8225(3) 0.0570(12) Uani 1 1 d . . . . .
H36A H 0.759307 0.532525 0.779564 0.086 Uiso 1 1 calc R U . . .
H36B H 0.756395 0.497312 0.869238 0.086 Uiso 1 1 calc R U . . .
H36C H 0.662425 0.553392 0.844963 0.086 Uiso 1 1 calc R U . . .
C37 C 0.2375(3) 0.44739(15) 0.61859(19) 0.0280(6) Uani 1 1 d . . . . .
C38 C 0.1399(4) 0.47810(19) 0.5637(2) 0.0451(10) Uani 1 1 d . . . . .
H38A H 0.166406 0.520398 0.549900 0.068 Uiso 1 1 calc R U . . .
H38B H 0.064813 0.480437 0.593592 0.068 Uiso 1 1 calc R U . . .
H38C H 0.123208 0.454060 0.510833 0.068 Uiso 1 1 calc R U . . .
B1 B 0.9964(5) 0.0869(3) 0.7718(4) 0.0304(12) Uani 0.816(3) 1 d . . P A 1
B1A B 1.039(3) 0.0888(17) 0.775(2) 0.0304(12) Uani 0.184(3) 1 d . . P A 2
F1 F 0.9813(4) 0.14555(15) 0.8024(2) 0.0588(9) Uani 0.816(3) 1 d . . P A 1
F1A F 1.1442(14) 0.1222(6) 0.7841(9) 0.0588(9) Uani 0.184(3) 1 d . . P A 2
F2 F 0.8841(3) 0.05549(16) 0.76560(19) 0.0561(9) Uani 0.816(3) 1 d . . P A 1
F2A F 0.9551(14) 0.1171(9) 0.8333(10) 0.0561(9) Uani 0.184(3) 1 d . . P A 2
F3 F 1.0827(3) 0.05332(16) 0.8275(2) 0.0506(8) Uani 0.816(3) 1 d . . P A 1
F3A F 1.0504(16) 0.0315(8) 0.7983(10) 0.0506(8) Uani 0.184(3) 1 d . . P A 2
F4 F 1.0389(3) 0.0883(2) 0.6896(2) 0.0442(8) Uani 0.816(3) 1 d . . P A 1
F4A F 0.9968(15) 0.0954(11) 0.6938(13) 0.0442(8) Uani 0.184(3) 1 d . . P A 2

loop_
_atom_site_aniso_label
_atom_site_aniso_U_11
_atom_site_aniso_U_22
_atom_site_aniso_U_33
_atom_site_aniso_U_23
_atom_site_aniso_U_13
_atom_site_aniso_U_12
Co1 0.01847(17) 0.01779(17) 0.01278(16) 0.00009(13) 0.00096(12) 0.00077(13)
P1 0.0177(3) 0.0219(3) 0.0140(3) 0.0000(2) 0.0016(2) 0.0018(3)
N1 0.0263(12) 0.0261(12) 0.0172(11) 0.0003(9) 0.0011(9) 0.0034(10)
C1 0.0209(13) 0.0211(12) 0.0151(11) 0.0014(9) -0.0001(10) 0.0009(10)
P2 0.0164(3) 0.0196(3) 0.0138(3) -0.0015(2) -0.0004(2) 0.0002(2)
N2 0.0270(12) 0.0210(11) 0.0183(11) 0.0006(9) 0.0068(9) -0.0015(10)
C2 0.0211(13) 0.0217(13) 0.0168(12) -0.0010(10) 0.0011(10) -0.0004(10)
C3 0.0207(13) 0.0191(12) 0.0199(12) -0.0025(10) 0.0017(10) 0.0014(10)
P3 0.0175(3) 0.0181(3) 0.0127(3) 0.0003(2) 0.0004(2) 0.0005(2)
C4 0.0207(13) 0.0250(13) 0.0190(12) -0.0025(10) 0.0022(10) 0.0031(11)
C5 0.0181(12) 0.0308(15) 0.0162(12) -0.0012(10) 0.0033(10) 0.0016(11)
C6 0.0236(14) 0.0369(16) 0.0177(13) 0.0015(11) 0.0006(11) 0.0021(12)
C7 0.0254(15) 0.050(2) 0.0191(13) 0.0005(13) 0.0014(11) 0.0125(14)
C8 0.0188(14) 0.056(2) 0.0304(16) -0.0140(15) -0.0037(12) 0.0025(14)
C9 0.0211(15) 0.0446(19) 0.0397(18) -0.0134(15) 0.0018(13) -0.0059(13)
C18 0.0225(13) 0.0199(13) 0.0199(12) 0.0007(10) 0.0022(10) -0.0003(10)
C10 0.0221(14) 0.0330(16) 0.0276(15) -0.0038(12) 0.0024(11) -0.0018(12)
C19 0.0251(14) 0.0237(14) 0.0301(15) -0.0015(11) 0.0033(12) 0.0032(11)
C11 0.0232(13) 0.0291(14) 0.0167(12) 0.0014(11) 0.0027(10) -0.0009(11)
C12 0.0283(15) 0.0383(17) 0.0222(14) 0.0023(12) 0.0077(12) 0.0042(13)
C13 0.0400(18) 0.0416(19) 0.0234(15) 0.0015(13) 0.0140(13) 0.0024(15)
C16 0.0419(19) 0.0384(18) 0.0248(15) 0.0092(13) 0.0112(13) 0.0138(15)
C17 0.0171(12) 0.0179(12) 0.0175(12) -0.0013(9) 0.0009(9) -0.0017(9)
C14 0.056(2) 0.045(2) 0.0211(15) 0.0101(14) 0.0127(15) 0.0044(17)
C15 0.060(3) 0.053(2) 0.0277(17) 0.0175(16) 0.0112(16) 0.021(2)
C20 0.0260(15) 0.0255(14) 0.0360(16) -0.0062(12) 0.0126(12) -0.0003(12)
C21 0.0385(17) 0.0252(14) 0.0277(15) 0.0000(12) 0.0173(13) -0.0026(13)
C22 0.0313(15) 0.0234(14) 0.0205(13) 0.0038(11) 0.0070(11) 0.0022(12)
C23 0.0228(13) 0.0196(12) 0.0158(12) 0.0023(10) -0.0014(10) -0.0031(10)
C24 0.0244(14) 0.0308(15) 0.0224(13) -0.0067(11) 0.0007(11) -0.0052(12)
C25 0.0323(17) 0.0428(19) 0.0257(15) -0.0098(14) -0.0013(13) -0.0124(14)
C26 0.0296(16) 0.0442(19) 0.0269(15) 0.0019(14) -0.0069(12) -0.0136(14)
C27 0.0210(14) 0.0388(17) 0.0295(15) 0.0047(13) -0.0016(12) -0.0034(12)
C28 0.0211(13) 0.0312(15) 0.0181(13) 0.0005(11) -0.0001(10) 0.0005(11)
C29 0.0204(13) 0.0250(13) 0.0158(12) -0.0054(10) -0.0017(10) 0.0043(10)
C30 0.0210(13) 0.0343(16) 0.0173(12) -0.0035(11) 0.0009(10) 0.0053(11)
C31 0.0276(15) 0.0450(18) 0.0174(13) -0.0046(12) -0.0013(11) 0.0114(13)
C32 0.0200(14) 0.055(2) 0.0229(14) -0.0125(14) -0.0058(11) 0.0094(14)
C33 0.0175(13) 0.050(2) 0.0255(14) -0.0139(14) -0.0013(11) 0.0008(13)
C34 0.0215(13) 0.0309(15) 0.0217(13) -0.0078(11) -0.0004(11) -0.0006(11)
C35 0.0367(17) 0.0278(15) 0.0259(15) -0.0035(12) 0.0086(13) -0.0089(13)
C36 0.056(3) 0.054(3) 0.063(3) -0.028(2) 0.018(2) -0.034(2)
C37 0.0307(16) 0.0330(16) 0.0203(13) -0.0012(12) 0.0022(12) 0.0111(13)
C38 0.050(2) 0.050(2) 0.0329(18) -0.0002(16) -0.0067(16) 0.0284(19)
B1 0.035(3) 0.0286(19) 0.0285(19) -0.0027(15) 0.010(3) 0.004(3)
B1A 0.035(3) 0.0286(19) 0.0285(19) -0.0027(15) 0.010(3) 0.004(3)
F1 0.077(2) 0.0407(17) 0.0566(19) -0.0212(14) -0.0074(17) 0.0132(16)
F1A 0.077(2) 0.0407(17) 0.0566(19) -0.0212(14) -0.0074(17) 0.0132(16)
F2 0.0500(17) 0.075(2) 0.0453(16) -0.0108(15) 0.0182(13) -0.0199(15)
F2A 0.0500(17) 0.075(2) 0.0453(16) -0.0108(15) 0.0182(13) -0.0199(15)
F3 0.061(2) 0.051(2) 0.0385(18) 0.0049(13) 0.0010(14) 0.0114(16)
F3A 0.061(2) 0.051(2) 0.0385(18) 0.0049(13) 0.0010(14) 0.0114(16)
F4 0.0327(19) 0.0670(19) 0.0351(13) 0.0024(12) 0.0147(16) -0.0018(18)
F4A 0.0327(19) 0.0670(19) 0.0351(13) 0.0024(12) 0.0147(16) -0.0018(18)

loop_
_atom_type_symbol
_atom_type_description
_atom_type_scat_dispersion_real
_atom_type_scat_dispersion_imag
_atom_type_scat_source
C C 0.0033 0.0016 'International Tables Vol C Tables 4.2.6.8 and 6.1.1.4'
H H 0.0000 0.0000 'International Tables Vol C Tables 4.2.6.8 and 6.1.1.4'
B B 0.0013 0.0007 'International Tables Vol C Tables 4.2.6.8 and 6.1.1.4'
Co Co 0.3494 0.9721 'International Tables Vol C Tables 4.2.6.8 and 6.1.1.4'
F F 0.0171 0.0103 'International Tables Vol C Tables 4.2.6.8 and 6.1.1.4'
N N 0.0061 0.0033 'International Tables Vol C Tables 4.2.6.8 and 6.1.1.4'
P P 0.1023 0.0942 'International Tables Vol C Tables 4.2.6.8 and 6.1.1.4'

loop_
_geom_angle_atom_site_label_1
_geom_angle_atom_site_label_2
_geom_angle_atom_site_label_3
_geom_angle
_geom_angle_site_symmetry_1
_geom_angle_site_symmetry_3
_geom_angle_publ_flag
N1 Co1 P1 112.91(7) . . ?
N1 Co1 P2 97.74(8) . . ?
N1 Co1 P3 114.53(7) . . ?
P2 Co1 P1 85.59(3) . . ?
P2 Co1 P3 84.24(3) . . ?
N2 Co1 P1 92.01(7) . . ?
N2 Co1 N1 93.46(11) . . ?
N2 Co1 P2 168.60(8) . . ?
N2 Co1 P3 89.22(7) . . ?
P3 Co1 P1 132.37(3) . . ?
C4 P1 Co1 111.68(9) . . ?
C5 P1 Co1 113.27(9) . . ?
C5 P1 C4 105.12(13) . . ?
C5 P1 C11 101.65(13) . . ?
C11 P1 Co1 123.66(10) . . ?
C11 P1 C4 99.21(13) . . ?
C37 N1 Co1 172.4(3) . . ?
H1A C1 H1B 108.7 . . ?
C2 C1 H1A 110.6 . . ?
C2 C1 H1B 110.6 . . ?
C2 C1 P3 105.68(18) . . ?
P3 C1 H1A 110.6 . . ?
P3 C1 H1B 110.6 . . ?
C2 P2 Co1 113.58(9) . . ?
C2 P2 C3 102.05(13) . . ?
C3 P2 Co1 110.53(9) . . ?
C29 P2 Co1 116.78(10) . . ?
C29 P2 C2 106.35(13) . . ?
C29 P2 C3 106.30(12) . . ?
C35 N2 Co1 170.6(3) . . ?
C1 C2 P2 105.70(18) . . ?
C1 C2 H2A 110.6 . . ?
C1 C2 H2B 110.6 . . ?
P2 C2 H2A 110.6 . . ?
P2 C2 H2B 110.6 . . ?
H2A C2 H2B 108.7 . . ?
P2 C3 H3A 110.0 . . ?
P2 C3 H3B 110.0 . . ?
H3A C3 H3B 108.4 . . ?
C4 C3 P2 108.45(19) . . ?
C4 C3 H3A 110.0 . . ?
C4 C3 H3B 110.0 . . ?
C1 P3 Co1 109.19(9) . . ?
C17 P3 Co1 119.99(9) . . ?
C17 P3 C1 101.45(12) . . ?
C23 P3 Co1 117.41(9) . . ?
C23 P3 C1 103.68(12) . . ?
C23 P3 C17 102.90(12) . . ?
P1 C4 H4A 109.8 . . ?
P1 C4 H4B 109.8 . . ?
C3 C4 P1 109.44(18) . . ?
C3 C4 H4A 109.8 . . ?
C3 C4 H4B 109.8 . . ?
H4A C4 H4B 108.2 . . ?
C6 C5 P1 120.8(2) . . ?
C6 C5 C10 119.0(3) . . ?
C10 C5 P1 119.7(2) . . ?
C5 C6 H6 119.9 . . ?
C5 C6 C7 120.2(3) . . ?
C7 C6 H6 119.9 . . ?
C6 C7 H7 120.0 . . ?
C8 C7 C6 119.9(3) . . ?
C8 C7 H7 120.0 . . ?
C7 C8 H8 119.7 . . ?
C9 C8 C7 120.6(3) . . ?
C9 C8 H8 119.7 . . ?
C8 C9 H9 120.1 . . ?
C8 C9 C10 119.8(3) . . ?
C10 C9 H9 120.1 . . ?
C19 C18 H18 119.8 . . ?
C19 C18 C17 120.3(3) . . ?
C17 C18 H18 119.8 . . ?
C5 C10 H10 119.8 . . ?
C9 C10 C5 120.5(3) . . ?
C9 C10 H10 119.8 . . ?
C18 C19 H19 119.9 . . ?
C20 C19 C18 120.1(3) . . ?
C20 C19 H19 119.9 . . ?
C12 C11 P1 120.9(2) . . ?
C16 C11 P1 120.1(2) . . ?
C16 C11 C12 118.9(3) . . ?
C11 C12 H12 119.8 . . ?
C13 C12 C11 120.4(3) . . ?
C13 C12 H12 119.8 . . ?
C12 C13 H13 119.9 . . ?
C14 C13 C12 120.3(3) . . ?
C14 C13 H13 119.9 . . ?
C11 C16 H16 119.8 . . ?
C11 C16 C15 120.3(3) . . ?
C15 C16 H16 119.8 . . ?
C18 C17 P3 119.4(2) . . ?
C18 C17 C22 118.7(3) . . ?
C22 C17 P3 121.9(2) . . ?
C13 C14 H14 120.0 . . ?
C13 C14 C15 120.0(3) . . ?
C15 C14 H14 120.0 . . ?
C16 C15 H15 120.0 . . ?
C14 C15 C16 120.1(3) . . ?
C14 C15 H15 120.0 . . ?
C19 C20 H20 119.9 . . ?
C19 C20 C21 120.3(3) . . ?
C21 C20 H20 119.9 . . ?
C20 C21 H21 120.2 . . ?
C22 C21 C20 119.5(3) . . ?
C22 C21 H21 120.2 . . ?
C17 C22 H22 119.5 . . ?
C21 C22 C17 121.1(3) . . ?
C21 C22 H22 119.5 . . ?
C24 C23 P3 123.5(2) . . ?
C24 C23 C28 119.0(3) . . ?
C28 C23 P3 117.5(2) . . ?
C23 C24 H24 120.0 . . ?
C23 C24 C25 120.1(3) . . ?
C25 C24 H24 120.0 . . ?
C24 C25 H25 119.8 . . ?
C26 C25 C24 120.4(3) . . ?
C26 C25 H25 119.8 . . ?
C25 C26 H26 120.1 . . ?
C27 C26 C25 119.8(3) . . ?
C27 C26 H26 120.1 . . ?
C26 C27 H27 120.0 . . ?
C26 C27 C28 120.0(3) . . ?
C28 C27 H27 120.0 . . ?
C23 C28 C27 120.7(3) . . ?
C23 C28 H28 119.7 . . ?
C27 C28 H28 119.7 . . ?
C30 C29 P2 118.3(2) . . ?
C34 C29 P2 122.1(2) . . ?
C34 C29 C30 119.5(3) . . ?
C29 C30 H30 119.8 . . ?
C31 C30 C29 120.4(3) . . ?
C31 C30 H30 119.8 . . ?
C30 C31 H31 120.1 . . ?
C32 C31 C30 119.9(3) . . ?
C32 C31 H31 120.1 . . ?
C31 C32 H32 119.8 . . ?
C33 C32 C31 120.3(3) . . ?
C33 C32 H32 119.8 . . ?
C32 C33 H33 119.9 . . ?
C32 C33 C34 120.1(3) . . ?
C34 C33 H33 119.9 . . ?
C29 C34 C33 119.7(3) . . ?
C29 C34 H34 120.1 . . ?
C33 C34 H34 120.1 . . ?
N2 C35 C36 177.8(4) . . ?
C35 C36 H36A 109.5 . . ?
C35 C36 H36B 109.5 . . ?
C35 C36 H36C 109.5 . . ?
H36A C36 H36B 109.5 . . ?
H36A C36 H36C 109.5 . . ?
H36B C36 H36C 109.5 . . ?
N1 C37 C38 177.3(3) . . ?
C37 C38 H38A 109.5 . . ?
C37 C38 H38B 109.5 . . ?
C37 C38 H38C 109.5 . . ?
H38A C38 H38B 109.5 . . ?
H38A C38 H38C 109.5 . . ?
H38B C38 H38C 109.5 . . ?
F1 B1 F2 109.7(4) . . ?
F1 B1 F3 110.1(5) . . ?
F1 B1 F4 111.4(5) . . ?
F2 B1 F3 109.0(5) . . ?
F2 B1 F4 107.7(5) . . ?
F4 B1 F3 108.8(4) . . ?
F1A B1A F2A 107(3) . . ?
F3A B1A F1A 115(3) . . ?
F3A B1A F2A 105(3) . . ?
F3A B1A F4A 113(3) . . ?
F4A B1A F1A 105(3) . . ?
F4A B1A F2A 112(2) . . ?

loop_
_geom_bond_atom_site_label_1
_geom_bond_atom_site_label_2
_geom_bond_distance
_geom_bond_site_symmetry_2
_geom_bond_publ_flag
Co1 P1 2.1834(8) . ?
Co1 N1 1.998(2) . ?
Co1 P2 2.1367(8) . ?
Co1 N2 1.914(2) . ?
Co1 P3 2.1775(8) . ?
P1 C4 1.860(3) . ?
P1 C5 1.831(3) . ?
P1 C11 1.842(3) . ?
N1 C37 1.142(4) . ?
C1 H1A 0.9900 . ?
C1 H1B 0.9900 . ?
C1 C2 1.529(4) . ?
C1 P3 1.849(3) . ?
P2 C2 1.835(3) . ?
P2 C3 1.845(3) . ?
P2 C29 1.824(3) . ?
N2 C35 1.134(4) . ?
C2 H2A 0.9900 . ?
C2 H2B 0.9900 . ?
C3 H3A 0.9900 . ?
C3 H3B 0.9900 . ?
C3 C4 1.526(4) . ?
P3 C17 1.837(3) . ?
P3 C23 1.836(3) . ?
C4 H4A 0.9900 . ?
C4 H4B 0.9900 . ?
C5 C6 1.393(4) . ?
C5 C10 1.396(4) . ?
C6 H6 0.9500 . ?
C6 C7 1.396(4) . ?
C7 H7 0.9500 . ?
C7 C8 1.381(5) . ?
C8 H8 0.9500 . ?
C8 C9 1.378(5) . ?
C9 H9 0.9500 . ?
C9 C10 1.394(4) . ?
C18 H18 0.9500 . ?
C18 C19 1.391(4) . ?
C18 C17 1.397(4) . ?
C10 H10 0.9500 . ?
C19 H19 0.9500 . ?
C19 C20 1.385(4) . ?
C11 C12 1.399(4) . ?
C11 C16 1.390(4) . ?
C12 H12 0.9500 . ?
C12 C13 1.387(4) . ?
C13 H13 0.9500 . ?
C13 C14 1.379(5) . ?
C16 H16 0.9500 . ?
C16 C15 1.396(4) . ?
C17 C22 1.399(4) . ?
C14 H14 0.9500 . ?
C14 C15 1.384(5) . ?
C15 H15 0.9500 . ?
C20 H20 0.9500 . ?
C20 C21 1.390(5) . ?
C21 H21 0.9500 . ?
C21 C22 1.384(4) . ?
C22 H22 0.9500 . ?
C23 C24 1.390(4) . ?
C23 C28 1.391(4) . ?
C24 H24 0.9500 . ?
C24 C25 1.398(4) . ?
C25 H25 0.9500 . ?
C25 C26 1.382(5) . ?
C26 H26 0.9500 . ?
C26 C27 1.382(5) . ?
C27 H27 0.9500 . ?
C27 C28 1.392(4) . ?
C28 H28 0.9500 . ?
C29 C30 1.398(4) . ?
C29 C34 1.393(4) . ?
C30 H30 0.9500 . ?
C30 C31 1.388(4) . ?
C31 H31 0.9500 . ?
C31 C32 1.386(5) . ?
C32 H32 0.9500 . ?
C32 C33 1.384(5) . ?
C33 H33 0.9500 . ?
C33 C34 1.401(4) . ?
C34 H34 0.9500 . ?
C35 C36 1.469(5) . ?
C36 H36A 0.9800 . ?
C36 H36B 0.9800 . ?
C36 H36C 0.9800 . ?
C37 C38 1.462(4) . ?
C38 H38A 0.9800 . ?
C38 H38B 0.9800 . ?
C38 H38C 0.9800 . ?
B1 F1 1.359(7) . ?
B1 F2 1.391(6) . ?
B1 F3 1.420(7) . ?
B1 F4 1.410(7) . ?
B1A F1A 1.35(3) . ?
B1A F2A 1.48(4) . ?
B1A F3A 1.28(4) . ?
B1A F4A 1.33(4) . ?

loop_
_geom_torsion_atom_site_label_1
_geom_torsion_atom_site_label_2
_geom_torsion_atom_site_label_3
_geom_torsion_atom_site_label_4
_geom_torsion
_geom_torsion_site_symmetry_1
_geom_torsion_site_symmetry_2
_geom_torsion_site_symmetry_3
_geom_torsion_site_symmetry_4
_geom_torsion_publ_flag
Co1 P1 C4 C3 -18.7(2) . . . . ?
Co1 P1 C5 C6 88.7(2) . . . . ?
Co1 P1 C5 C10 -83.0(2) . . . . ?
Co1 P1 C11 C12 177.8(2) . . . . ?
Co1 P1 C11 C16 -7.1(3) . . . . ?
Co1 P2 C2 C1 -33.2(2) . . . . ?
Co1 P2 C3 C4 -41.5(2) . . . . ?
Co1 P2 C29 C30 44.3(2) . . . . ?
Co1 P2 C29 C34 -130.8(2) . . . . ?
Co1 P3 C17 C18 -19.4(3) . . . . ?
Co1 P3 C17 C22 159.9(2) . . . . ?
Co1 P3 C23 C24 126.0(2) . . . . ?
Co1 P3 C23 C28 -52.5(2) . . . . ?
P1 C5 C6 C7 -170.3(2) . . . . ?
P1 C5 C10 C9 170.2(2) . . . . ?
P1 C11 C12 C13 174.8(3) . . . . ?
P1 C11 C16 C15 -174.6(3) . . . . ?
C1 P3 C17 C18 -139.7(2) . . . . ?
C1 P3 C17 C22 39.6(3) . . . . ?
C1 P3 C23 C24 -113.5(3) . . . . ?
C1 P3 C23 C28 67.9(2) . . . . ?
P2 C3 C4 P1 35.9(2) . . . . ?
P2 C29 C30 C31 -175.3(2) . . . . ?
P2 C29 C34 C33 173.9(2) . . . . ?
C2 C1 P3 Co1 -46.11(19) . . . . ?
C2 C1 P3 C17 81.52(19) . . . . ?
C2 C1 P3 C23 -172.00(18) . . . . ?
C2 P2 C3 C4 -162.61(18) . . . . ?
C2 P2 C29 C30 172.2(2) . . . . ?
C2 P2 C29 C34 -2.9(3) . . . . ?
C3 P2 C2 C1 85.8(2) . . . . ?
C3 P2 C29 C30 -79.6(2) . . . . ?
C3 P2 C29 C34 105.3(2) . . . . ?
P3 C1 C2 P2 46.9(2) . . . . ?
P3 C17 C22 C21 -178.0(2) . . . . ?
P3 C23 C24 C25 179.4(2) . . . . ?
P3 C23 C28 C27 -179.5(2) . . . . ?
C4 P1 C5 C6 -33.5(3) . . . . ?
C4 P1 C5 C10 154.8(2) . . . . ?
C4 P1 C11 C12 -58.3(3) . . . . ?
C4 P1 C11 C16 116.8(3) . . . . ?
C5 P1 C4 C3 104.6(2) . . . . ?
C5 P1 C11 C12 49.3(3) . . . . ?
C5 P1 C11 C16 -135.6(3) . . . . ?
C5 C6 C7 C8 0.2(5) . . . . ?
C6 C5 C10 C9 -1.6(4) . . . . ?
C6 C7 C8 C9 -1.8(5) . . . . ?
C7 C8 C9 C10 1.7(5) . . . . ?
C8 C9 C10 C5 0.1(5) . . . . ?
C18 C19 C20 C21 1.6(5) . . . . ?
C18 C17 C22 C21 1.3(4) . . . . ?
C10 C5 C6 C7 1.5(4) . . . . ?
C19 C18 C17 P3 178.1(2) . . . . ?
C19 C18 C17 C22 -1.2(4) . . . . ?
C19 C20 C21 C22 -1.5(5) . . . . ?
C11 P1 C4 C3 -150.62(19) . . . . ?
C11 P1 C5 C6 -136.5(2) . . . . ?
C11 P1 C5 C10 51.8(3) . . . . ?
C11 C12 C13 C14 -0.1(5) . . . . ?
C11 C16 C15 C14 -0.4(6) . . . . ?
C12 C11 C16 C15 0.5(5) . . . . ?
C12 C13 C14 C15 0.2(6) . . . . ?
C13 C14 C15 C16 0.1(7) . . . . ?
C16 C11 C12 C13 -0.3(5) . . . . ?
C17 P3 C23 C24 -8.1(3) . . . . ?
C17 P3 C23 C28 173.3(2) . . . . ?
C17 C18 C19 C20 -0.2(4) . . . . ?
C20 C21 C22 C17 0.1(5) . . . . ?
C23 P3 C17 C18 113.2(2) . . . . ?
C23 P3 C17 C22 -67.5(3) . . . . ?
C23 C24 C25 C26 0.6(5) . . . . ?
C24 C23 C28 C27 1.8(4) . . . . ?
C24 C25 C26 C27 1.1(5) . . . . ?
C25 C26 C27 C28 -1.3(5) . . . . ?
C26 C27 C28 C23 -0.2(5) . . . . ?
C28 C23 C24 C25 -2.1(5) . . . . ?
C29 P2 C2 C1 -163.02(18) . . . . ?
C29 P2 C3 C4 86.2(2) . . . . ?
C29 C30 C31 C32 1.1(5) . . . . ?
C30 C29 C34 C33 -1.2(4) . . . . ?
C30 C31 C32 C33 -0.8(5) . . . . ?
C31 C32 C33 C34 -0.5(5) . . . . ?
C32 C33 C34 C29 1.5(5) . . . . ?
C34 C29 C30 C31 -0.1(4) . . . . ?
